data_4301123
loop_
_publ_author_name
'Marie Heitzmann'
'Florence Bravard'
'Christelle Gateau'
'Nathalie Boubals'
'Claude Berthon'
'Jacques P\'ecaut'
'Marie-Christine Charbonnel'
'Pascale Delangle'

_publ_contact_author
;
      Dr Pascale Delangle
      CEA, Inac, LCIB (UMR-E 3 CEA-UJF)
      F-38054 Grenoble cedex 9
      France
;
_publ_section_title
;
Comparison of Two Tetrapodal N,O Ligands: Impact of the Softness of the
Heterocyclic N-Donors Pyridine and Pyrazine on the Selectivity for Am(III)
over Eu(III)
;
_journal_name_full 'Inorganic Chemistry'
_journal_page_first 246
_journal_page_last 256
_journal_paper_doi 10.1021/ic8017024
_journal_volume 48
_journal_year 2009
_chemical_formula_sum 'C16 H22 N6 O5'
_chemical_formula_weight 378.40
_chemical_name_systematic
; 
 ? 
;
_space_group_IT_number 14
_symmetry_cell_setting monoclinic
_symmetry_space_group_name_Hall '-P 2ybc'
_symmetry_space_group_name_H-M 'P 1 21/c 1'
_atom_sites_solution_hydrogens geom
_atom_sites_solution_primary direct
_atom_sites_solution_secondary difmap
_audit_creation_method SHELXL-97
_cell_angle_alpha 90.00
_cell_angle_beta 108.45(3)
_cell_angle_gamma 90.00
_cell_formula_units_Z 4
_cell_length_a 19.42(4)
_cell_length_b 7.104(15)
_cell_length_c 13.77(3)
_cell_measurement_temperature 298(2)
_cell_volume 1802(7)
_computing_cell_refinement 'Bruker SMART'
_computing_data_collection 'Bruker SMART'
_computing_data_reduction 'Bruker SAINT'
_computing_molecular_graphics 'Bruker SHELXTL'
_computing_publication_material 'Bruker SHELXTL'
_computing_structure_refinement 'SHELXL-97 (Sheldrick, 1997)'
_computing_structure_solution 'SHELXS-97 (Sheldrick, 1990)'
_diffrn_ambient_temperature 298(2)
_diffrn_measured_fraction_theta_full 0.983
_diffrn_measured_fraction_theta_max 0.983
_diffrn_measurement_device_type 'CCD area detector'
_diffrn_measurement_method 'phi and omega scans'
_diffrn_radiation_monochromator graphite
_diffrn_radiation_source 'fine-focus sealed tube'
_diffrn_radiation_type MoK\a
_diffrn_radiation_wavelength 0.71073
_diffrn_reflns_av_R_equivalents 0.0197
_diffrn_reflns_av_sigmaI/netI 0.0219
_diffrn_reflns_limit_h_max 21
_diffrn_reflns_limit_h_min -21
_diffrn_reflns_limit_k_max 6
_diffrn_reflns_limit_k_min -7
_diffrn_reflns_limit_l_max 15
_diffrn_reflns_limit_l_min -14
_diffrn_reflns_number 7427
_diffrn_reflns_theta_full 23.44
_diffrn_reflns_theta_max 23.44
_diffrn_reflns_theta_min 2.21
_exptl_absorpt_coefficient_mu 0.106
_exptl_absorpt_correction_T_max 0.997
_exptl_absorpt_correction_T_min 0.989
_exptl_absorpt_correction_type multi-scan
_exptl_crystal_density_diffrn 1.394
_exptl_crystal_density_meas 0
_exptl_crystal_density_method 'not measured'
_exptl_crystal_F_000 800
_exptl_crystal_size_max 0.10
_exptl_crystal_size_mid 0.10
_exptl_crystal_size_min 0.03
_refine_diff_density_max 0.149
_refine_diff_density_min -0.153
_refine_diff_density_rms 0.034
_refine_ls_extinction_method none
_refine_ls_goodness_of_fit_ref 1.104
_refine_ls_hydrogen_treatment refall
_refine_ls_matrix_type full
_refine_ls_number_parameters 332
_refine_ls_number_reflns 2598
_refine_ls_number_restraints 0
_refine_ls_restrained_S_all 1.104
_refine_ls_R_factor_all 0.0500
_refine_ls_R_factor_gt 0.0413
_refine_ls_shift/su_max 0.000
_refine_ls_shift/su_mean 0.000
_refine_ls_structure_factor_coef Fsqd
_refine_ls_weighting_details 'calc w=1/[\s^2^(Fo^2^)+(0.0447P)^2^+0.6140P] where P=(Fo^2^+2Fc^2^)/3'
_refine_ls_weighting_scheme calc
_refine_ls_wR_factor_gt 0.0958
_refine_ls_wR_factor_ref 0.0991
_reflns_number_gt 2194
_reflns_number_total 2598
_reflns_threshold_expression >2sigma(I)
_cod_data_source_file ic8017024_si_001_2.cif
_cod_data_source_block Lpz
_cod_depositor_comments
;
The following automatic conversions were performed:
'_symmetry_cell_setting' value 'Monoclinic' changed to 'monoclinic'
according to '/home/saulius/struct/CIF-dictionaries/cif_core.dic'
dictionary named 'cif_core.dic' version 2.4.1 from
2010-06-29.

'_exptl_absorpt_correction_type' value 'Multi-scan' changed
to 'multi-scan' according to
'/home/saulius/struct/CIF-dictionaries/cif_core.dic' dictionary named
'cif_core.dic' version 2.4.1 from 2010-06-29.

Automatic conversion script
Id: cif_fix_enum 1527 2010-12-29 10:47:43Z saulius 
;
_cod_original_cell_volume 1803(7)
_cod_original_sg_symbol_H-M 'P 21/c'
_cod_database_code 4301123

loop_
_symmetry_equiv_pos_as_xyz
'x, y, z'
'-x, y+1/2, -z+1/2'
'-x, -y, -z'
'x, -y-1/2, z-1/2'

loop_
_atom_site_label
_atom_site_type_symbol
_atom_site_fract_x
_atom_site_fract_y
_atom_site_fract_z
_atom_site_U_iso_or_equiv
_atom_site_adp_type
_atom_site_occupancy
_atom_site_symmetry_multiplicity
_atom_site_calc_flag
_atom_site_refinement_flags
_atom_site_disorder_assembly
_atom_site_disorder_group
O1 O 0.36034(9) 0.4348(3) -0.06675(14) 0.0732(6) Uani 1 1 d . . .
O2 O 0.45533(10) 0.3637(3) -0.11849(12) 0.0673(5) Uani 1 1 d . . .
O3 O 0.41606(8) 0.5749(2) 0.27697(11) 0.0516(4) Uani 1 1 d . . .
H3O H 0.3779(14) 0.656(4) 0.2976(19) 0.076(8) Uiso 1 1 d . . .
O4 O 0.31864(8) 0.4288(2) 0.17478(13) 0.0614(5) Uani 1 1 d . . .
O5 O 0.32436(10) 0.7620(2) 0.32538(13) 0.0511(4) Uani 1 1 d . . .
H1O H 0.2884(16) 0.776(4) 0.280(2) 0.076(10) Uiso 1 1 d . . .
H2O H 0.3369(16) 0.876(5) 0.363(2) 0.095(10) Uiso 1 1 d . . .
N1 N 0.25270(8) 0.0771(2) 0.02222(12) 0.0359(4) Uani 1 1 d . . .
N2 N 0.39656(8) 0.2056(2) 0.08953(11) 0.0311(4) Uani 1 1 d . . .
H2N H 0.3548(12) 0.263(3) 0.0570(15) 0.041(6) Uiso 1 1 d . . .
N3 N 0.19341(9) -0.2268(2) 0.15193(12) 0.0428(4) Uani 1 1 d . . .
N4 N 0.04945(10) -0.2478(3) 0.02380(17) 0.0637(6) Uani 1 1 d . . .
N5 N 0.10595(11) 0.2268(3) -0.20172(16) 0.0654(6) Uani 1 1 d . . .
N6 N 0.15334(12) 0.5802(3) -0.11910(18) 0.0683(6) Uani 1 1 d . . .
C1 C 0.20876(12) 0.0872(3) 0.09147(17) 0.0401(5) Uani 1 1 d . . .
H1A H 0.2422(11) 0.110(3) 0.1594(17) 0.043(6) Uiso 1 1 d . . .
H1B H 0.1782(11) 0.206(3) 0.0741(15) 0.043(6) Uiso 1 1 d . . .
C2 C 0.16278(10) -0.0836(3) 0.09068(15) 0.0382(5) Uani 1 1 d . . .
C3 C 0.09082(12) -0.0964(4) 0.02751(19) 0.0523(6) Uani 1 1 d . . .
H3 H 0.0691(13) 0.006(4) -0.0165(18) 0.062(7) Uiso 1 1 d . . .
C4 C 0.08185(13) -0.3900(4) 0.0837(2) 0.0586(7) Uani 1 1 d . . .
H4 H 0.0555(13) -0.497(4) 0.0869(18) 0.063(7) Uiso 1 1 d . . .
C5 C 0.15283(12) -0.3806(3) 0.14714(17) 0.0491(6) Uani 1 1 d . . .
H5 H 0.1769(11) -0.487(3) 0.1933(17) 0.050(6) Uiso 1 1 d . . .
C6 C 0.20945(13) 0.0689(3) -0.08635(16) 0.0444(5) Uani 1 1 d . . .
H6A H 0.2438(12) 0.045(3) -0.1279(17) 0.052(6) Uiso 1 1 d . . .
H6B H 0.1775(12) -0.034(4) -0.1005(17) 0.056(7) Uiso 1 1 d . . .
C7 C 0.16691(11) 0.2464(3) -0.12327(15) 0.0410(5) Uani 1 1 d . . .
C8 C 0.07046(15) 0.3874(5) -0.2378(3) 0.0783(9) Uani 1 1 d . . .
H8 H 0.0290(18) 0.371(4) -0.291(2) 0.095(10) Uiso 1 1 d . . .
C9 C 0.09341(16) 0.5587(5) -0.1972(2) 0.0692(8) Uani 1 1 d . . .
H9 H 0.0663(14) 0.673(4) -0.223(2) 0.082(9) Uiso 1 1 d . . .
C10 C 0.18962(13) 0.4227(3) -0.0836(2) 0.0543(6) Uani 1 1 d . . .
H10 H 0.2339(14) 0.438(4) -0.024(2) 0.074(8) Uiso 1 1 d . . .
C11 C 0.43454(13) 0.1823(4) 0.01162(17) 0.0436(5) Uani 1 1 d . . .
H11A H 0.4189(12) 0.065(3) -0.0228(17) 0.055(7) Uiso 1 1 d . . .
H11B H 0.4855(14) 0.174(3) 0.0453(18) 0.064(7) Uiso 1 1 d . . .
C12 C 0.41583(12) 0.3435(3) -0.06521(15) 0.0456(6) Uani 1 1 d . . .
C13 C 0.43605(10) 0.3410(3) 0.17067(16) 0.0361(5) Uani 1 1 d . . .
H13A H 0.4632(11) 0.424(3) 0.1430(15) 0.038(5) Uiso 1 1 d . . .
H13B H 0.4698(11) 0.269(3) 0.2265(16) 0.046(6) Uiso 1 1 d . . .
C14 C 0.38386(10) 0.4507(3) 0.20802(15) 0.0376(5) Uani 1 1 d . . .
C15 C 0.31152(11) -0.0626(3) 0.05243(16) 0.0386(5) Uani 1 1 d . . .
H15A H 0.3239(10) -0.102(3) -0.0085(16) 0.038(5) Uiso 1 1 d . . .
H15B H 0.2981(11) -0.181(3) 0.0821(15) 0.043(6) Uiso 1 1 d . . .
C16 C 0.37799(12) 0.0228(3) 0.13032(16) 0.0381(5) Uani 1 1 d . . .
H16A H 0.3684(10) 0.055(3) 0.1947(16) 0.041(5) Uiso 1 1 d . . .
H16B H 0.4190(11) -0.060(3) 0.1416(15) 0.041(6) Uiso 1 1 d . . .

loop_
_atom_site_aniso_label
_atom_site_aniso_U_11
_atom_site_aniso_U_22
_atom_site_aniso_U_33
_atom_site_aniso_U_23
_atom_site_aniso_U_13
_atom_site_aniso_U_12
O1 0.0619(11) 0.0861(14) 0.0740(12) 0.0487(10) 0.0252(9) 0.0198(10)
O2 0.0821(12) 0.0844(13) 0.0448(9) -0.0054(9) 0.0337(9) -0.0290(10)
O3 0.0404(8) 0.0540(10) 0.0530(9) -0.0195(8) 0.0042(7) -0.0071(8)
O4 0.0323(9) 0.0656(11) 0.0802(12) -0.0354(9) 0.0089(8) -0.0016(7)
O5 0.0532(10) 0.0515(11) 0.0420(9) -0.0113(8) 0.0056(8) 0.0012(8)
N1 0.0346(9) 0.0357(9) 0.0334(9) -0.0035(7) 0.0052(7) 0.0013(7)
N2 0.0288(9) 0.0351(9) 0.0277(8) 0.0053(7) 0.0066(7) 0.0052(7)
N3 0.0395(10) 0.0456(11) 0.0392(10) -0.0010(8) 0.0066(8) -0.0044(9)
N4 0.0385(11) 0.0664(14) 0.0764(14) 0.0024(12) 0.0042(10) -0.0122(11)
N5 0.0520(12) 0.0689(15) 0.0569(13) 0.0108(11) -0.0088(10) -0.0048(11)
N6 0.0700(14) 0.0485(13) 0.0814(16) 0.0104(11) 0.0168(13) 0.0125(11)
C1 0.0389(11) 0.0388(13) 0.0403(13) -0.0047(10) 0.0091(10) -0.0003(10)
C2 0.0339(11) 0.0407(12) 0.0387(11) -0.0035(10) 0.0097(9) 0.0007(9)
C3 0.0359(12) 0.0522(15) 0.0620(15) 0.0056(12) 0.0057(11) 0.0016(12)
C4 0.0516(15) 0.0561(16) 0.0636(16) 0.0004(13) 0.0120(13) -0.0177(13)
C5 0.0515(14) 0.0472(14) 0.0439(13) 0.0030(11) 0.0085(11) -0.0077(12)
C6 0.0476(13) 0.0400(13) 0.0386(12) -0.0070(10) 0.0039(11) -0.0016(11)
C7 0.0366(11) 0.0447(13) 0.0382(11) 0.0039(10) 0.0069(9) -0.0011(10)
C8 0.0468(16) 0.093(3) 0.076(2) 0.0302(18) -0.0078(15) 0.0035(16)
C9 0.0612(17) 0.065(2) 0.080(2) 0.0295(16) 0.0205(16) 0.0211(16)
C10 0.0470(13) 0.0429(14) 0.0641(16) 0.0022(12) 0.0049(12) 0.0032(11)
C11 0.0437(13) 0.0521(15) 0.0388(12) 0.0016(11) 0.0185(10) 0.0055(11)
C12 0.0485(13) 0.0575(15) 0.0301(11) 0.0026(10) 0.0115(10) -0.0163(12)
C13 0.0286(10) 0.0432(12) 0.0333(11) 0.0021(9) 0.0052(9) -0.0049(10)
C14 0.0328(11) 0.0392(12) 0.0365(11) -0.0028(9) 0.0049(9) -0.0046(9)
C15 0.0411(12) 0.0335(12) 0.0392(12) -0.0023(10) 0.0100(10) 0.0016(10)
C16 0.0405(12) 0.0383(12) 0.0332(11) 0.0055(9) 0.0084(9) 0.0030(10)

loop_
_atom_type_symbol
_atom_type_description
_atom_type_scat_dispersion_real
_atom_type_scat_dispersion_imag
_atom_type_scat_source
C C 0.0033 0.0016 'International Tables Vol C Tables 4.2.6.8 and 6.1.1.4'
H H 0.0000 0.0000 'International Tables Vol C Tables 4.2.6.8 and 6.1.1.4'
N N 0.0061 0.0033 'International Tables Vol C Tables 4.2.6.8 and 6.1.1.4'
O O 0.0106 0.0060 'International Tables Vol C Tables 4.2.6.8 and 6.1.1.4'

loop_
_geom_angle_atom_site_label_1
_geom_angle_atom_site_label_2
_geom_angle_atom_site_label_3
_geom_angle
_geom_angle_site_symmetry_1
_geom_angle_site_symmetry_3
_geom_angle_publ_flag
C6 N1 C1 113.7(2) . . ?
C6 N1 C15 113.85(17) . . ?
C1 N1 C15 114.08(19) . . ?
C13 N2 C11 110.9(2) . . ?
C13 N2 C16 113.9(2) . . ?
C11 N2 C16 113.87(19) . . ?
C2 N3 C5 117.0(2) . . ?
C4 N4 C3 115.3(2) . . ?
C7 N5 C8 115.5(2) . . ?
C9 N6 C10 115.5(3) . . ?
N1 C1 C2 114.90(19) . . ?
N3 C2 C3 120.1(2) . . ?
N3 C2 C1 117.7(2) . . ?
C3 C2 C1 122.1(2) . . ?
N4 C3 C2 123.2(2) . . ?
N4 C4 C5 122.5(2) . . ?
N3 C5 C4 121.7(2) . . ?
N1 C6 C7 112.76(18) . . ?
N5 C7 C10 120.4(2) . . ?
N5 C7 C6 115.9(2) . . ?
C10 C7 C6 123.6(2) . . ?
N5 C8 C9 123.1(3) . . ?
N6 C9 C8 122.1(3) . . ?
N6 C10 C7 123.4(3) . . ?
N2 C11 C12 110.7(2) . . ?
O2 C12 O1 128.9(2) . . ?
O2 C12 C11 116.5(2) . . ?
O1 C12 C11 114.6(2) . . ?
N2 C13 C14 110.6(2) . . ?
O4 C14 O3 124.44(19) . . ?
O4 C14 C13 123.0(2) . . ?
O3 C14 C13 112.5(2) . . ?
N1 C15 C16 109.9(2) . . ?
N2 C16 C15 109.37(19) . . ?

loop_
_geom_bond_atom_site_label_1
_geom_bond_atom_site_label_2
_geom_bond_distance
_geom_bond_site_symmetry_2
_geom_bond_publ_flag
O1 C12 1.252(3) . ?
O2 C12 1.226(3) . ?
O3 C14 1.302(3) . ?
O4 C14 1.213(3) . ?
N1 C6 1.466(4) . ?
N1 C1 1.469(3) . ?
N1 C15 1.471(3) . ?
N2 C13 1.490(3) . ?
N2 C11 1.491(3) . ?
N2 C16 1.504(4) . ?
N3 C2 1.335(3) . ?
N3 C5 1.337(3) . ?
N4 C4 1.330(4) . ?
N4 C3 1.334(4) . ?
N5 C7 1.334(3) . ?
N5 C8 1.344(4) . ?
N6 C9 1.320(4) . ?
N6 C10 1.330(4) . ?
C1 C2 1.505(4) . ?
C2 C3 1.396(4) . ?
C4 C5 1.380(4) . ?
C6 C7 1.506(4) . ?
C7 C10 1.382(4) . ?
C8 C9 1.355(5) . ?
C11 C12 1.523(4) . ?
C13 C14 1.493(3) . ?
C15 C16 1.519(4) . ?

loop_
_geom_hbond_atom_site_label_D
_geom_hbond_atom_site_label_H
_geom_hbond_atom_site_label_A
_geom_hbond_distance_DH
_geom_hbond_distance_HA
_geom_hbond_distance_DA
_geom_hbond_angle_DHA
_geom_hbond_site_symmetry_A
O3 H3O O5 1.05(3) 1.43(3) 2.477(4) 178(2) .
O5 H1O N3 0.78(3) 2.11(3) 2.887(5) 172(3) 1_565
O5 H2O O1 0.95(3) 1.64(4) 2.584(5) 176(3) 4_576
N2 H2N O1 0.89(2) 2.13(2) 2.612(5) 113.4(16) .
N2 H2N N1 0.89(2) 2.30(2) 2.803(6) 115.4(16) .
C13 H13A O2 0.95(2) 2.29(2) 3.214(5) 165.6(17) 3_665
